data_4085036
loop_
_publ_author_name
'Wilfling, Petra'
'Schittelkopf, Kathrin'
'Flock, Michaela'
'Herber, Rolfe H.'
'Power, Philip P.'
'Fischer, Roland C.'

_publ_section_title
;
 Influence of Ligand Modifications on Structural and Spectroscopic
 Properties in Terphenyl Based Heavier Group 14 Carbene Homologues
;
_journal_issue 11
_journal_name_full Organometallics
_journal_page_first 2222
_journal_paper_doi 10.1021/om500946e
_journal_volume 34
_journal_year 2015
_chemical_formula_sum 'C48 H48 Cl2 Ge'
_chemical_formula_weight 768.35
_chemical_name_systematic
; 
 ? 
;
_space_group_IT_number 2
_symmetry_cell_setting triclinic
_symmetry_space_group_name_Hall '-P 1'
_symmetry_space_group_name_H-M 'P -1'
_atom_sites_solution_hydrogens geom
_atom_sites_solution_primary direct
_atom_sites_solution_secondary difmap
_audit_creation_method SHELXL-97
_cell_angle_alpha 77.449(4)
_cell_angle_beta 68.731(4)
_cell_angle_gamma 82.535(4)
_cell_formula_units_Z 2
_cell_length_a 11.8629(14)
_cell_length_b 12.4867(13)
_cell_length_c 14.7734(15)
_cell_measurement_reflns_used 9921
_cell_measurement_temperature 100(2)
_cell_measurement_theta_max 0.00
_cell_measurement_theta_min 0.00
_cell_volume 1987.4(4)
_computing_cell_refinement 'Bruker SAINT'
_computing_data_collection 'Bruker APEX2'
_computing_data_reduction 'Bruker SAINT'
_computing_molecular_graphics 'Bruker SHELXTL'
_computing_publication_material 'Bruker SHELXTL'
_computing_structure_refinement 'SHELXL-97 (Sheldrick, 2008)'
_computing_structure_solution 'SHELXS-97 (Sheldrick, 2008)'
_diffrn_ambient_temperature 100(2)
_diffrn_measured_fraction_theta_full 0.999
_diffrn_measured_fraction_theta_max 0.999
_diffrn_measurement_device_type 'Bruker APEX-II CCD'
_diffrn_measurement_method '\f and \w scans'
_diffrn_radiation_monochromator graphite
_diffrn_radiation_source 'fine-focus sealed tube'
_diffrn_radiation_type MoK\a
_diffrn_radiation_wavelength 0.71073
_diffrn_reflns_av_R_equivalents 0.0439
_diffrn_reflns_av_sigmaI/netI 0.0254
_diffrn_reflns_limit_h_max 15
_diffrn_reflns_limit_h_min -15
_diffrn_reflns_limit_k_max 15
_diffrn_reflns_limit_k_min -15
_diffrn_reflns_limit_l_max 18
_diffrn_reflns_limit_l_min -18
_diffrn_reflns_number 89938
_diffrn_reflns_theta_full 27.00
_diffrn_reflns_theta_max 27.00
_diffrn_reflns_theta_min 1.50
_exptl_absorpt_coefficient_mu 0.938
_exptl_absorpt_correction_T_max 0.7456
_exptl_absorpt_correction_T_min 0.6301
_exptl_absorpt_correction_type multi-scan
_exptl_absorpt_process_details SADABS
_exptl_crystal_colour blue-green
_exptl_crystal_density_diffrn 1.284
_exptl_crystal_density_method 'not measured'
_exptl_crystal_description Block
_exptl_crystal_F_000 804
_exptl_crystal_size_max 0.21
_exptl_crystal_size_mid 0.19
_exptl_crystal_size_min 0.11
_refine_diff_density_max 0.389
_refine_diff_density_min -0.361
_refine_diff_density_rms 0.056
_refine_ls_extinction_method none
_refine_ls_goodness_of_fit_ref 1.080
_refine_ls_hydrogen_treatment constr
_refine_ls_matrix_type full
_refine_ls_number_parameters 472
_refine_ls_number_reflns 8667
_refine_ls_number_restraints 0
_refine_ls_restrained_S_all 1.080
_refine_ls_R_factor_all 0.0442
_refine_ls_R_factor_gt 0.0296
_refine_ls_shift/su_max 0.002
_refine_ls_shift/su_mean 0.000
_refine_ls_structure_factor_coef Fsqd
_refine_ls_weighting_details 'calc w=1/[\s^2^(Fo^2^)+(0.0278P)^2^+1.6529P] where P=(Fo^2^+2Fc^2^)/3'
_refine_ls_weighting_scheme calc
_refine_ls_wR_factor_gt 0.0680
_refine_ls_wR_factor_ref 0.0775
_reflns_number_gt 7231
_reflns_number_total 8667
_reflns_threshold_expression >2sigma(I)
_cod_data_source_file om500946e_si_002.cif
_cod_data_source_block Ge(Ar#-4-Cl)2
_cod_depositor_comments
;
The following automatic conversions were performed:

'_symmetry_cell_setting' value 'Triclinic' changed to 'triclinic'
according to
/home/saulius/struct/COD-crude-data--automatic-downloads/rss-feeds/ACS/lib/dictionaries/cif_core.dic
dictionary named 'cif_core.dic' version 2.4.2 from
2011-04-26.

'_exptl_absorpt_correction_type' value 'Multi-Scan'
changed to 'multi-scan' according to
/home/saulius/struct/COD-crude-data--automatic-downloads/rss-feeds/ACS/lib/dictionaries/cif_core.dic
dictionary named 'cif_core.dic' version 2.4.2 from 2011-04-26.

Automatic conversion script
Id: cif_fix_values 2935 2014-11-11 08:27:57Z andrius 

 Adding full bibliography for 4085033--4085041.cif.
;
_cod_original_sg_symbol_H-M P-1
_cod_database_code 4085036

loop_
_symmetry_equiv_pos_as_xyz
'x, y, z'
'-x, -y, -z'

loop_
_atom_site_label
_atom_site_type_symbol
_atom_site_fract_x
_atom_site_fract_y
_atom_site_fract_z
_atom_site_U_iso_or_equiv
_atom_site_adp_type
_atom_site_occupancy
_atom_site_symmetry_multiplicity
_atom_site_calc_flag
_atom_site_refinement_flags
Ge1 Ge 0.817395(17) 0.792384(16) 0.704246(13) 0.01614(6) Uani 1 1 d .
Cl1 Cl 0.67499(5) 0.70010(4) 1.18476(3) 0.02585(11) Uani 1 1 d .
Cl2 Cl 0.60243(5) 0.61306(4) 0.41970(4) 0.02910(12) Uani 1 1 d .
C27 C 0.69866(16) 0.57766(15) 0.56379(13) 0.0180(4) Uani 1 1 d .
H27 H 0.7015 0.5021 0.5607 0.022 Uiso 1 1 calc R
C14 C 0.1867(2) 1.0082(2) 0.9038(2) 0.0413(6) Uani 1 1 d .
H14A H 0.1729 1.0629 0.9459 0.062 Uiso 1 1 calc R
H14B H 0.1204 0.9580 0.9321 0.062 Uiso 1 1 calc R
H14C H 0.1897 1.0455 0.8374 0.062 Uiso 1 1 calc R
C31 C 0.79895(17) 0.51566(15) 0.68479(13) 0.0191(4) Uani 1 1 d .
C7 C 0.52617(16) 0.82815(15) 0.89367(13) 0.0180(4) Uani 1 1 d .
C15 C 0.62953(19) 1.00900(16) 0.84777(16) 0.0270(4) Uani 1 1 d .
H15A H 0.6569 0.9930 0.9047 0.041 Uiso 1 1 calc R
H15B H 0.6074 1.0877 0.8340 0.041 Uiso 1 1 calc R
H15C H 0.6950 0.9886 0.7899 0.041 Uiso 1 1 calc R
C4 C 0.70306(18) 0.71791(15) 1.05819(13) 0.0202(4) Uani 1 1 d .
C1 C 0.74983(16) 0.75003(14) 0.85361(13) 0.0157(3) Uani 1 1 d .
C10 C 0.30565(18) 0.94356(19) 0.89769(15) 0.0275(4) Uani 1 1 d .
C24 C 0.94859(18) 0.49394(16) 0.88853(14) 0.0234(4) Uani 1 1 d .
H24A H 0.9957 0.4258 0.8724 0.035 Uiso 1 1 calc R
H24B H 0.8756 0.5001 0.8710 0.035 Uiso 1 1 calc R
H24C H 0.9254 0.4929 0.9595 0.035 Uiso 1 1 calc R
C12 C 0.52033(17) 0.94381(16) 0.87045(14) 0.0210(4) Uani 1 1 d .
C11 C 0.41017(18) 0.99902(17) 0.87313(15) 0.0248(4) Uani 1 1 d .
H11 H 0.4060 1.0770 0.8577 0.030 Uiso 1 1 calc R
C3 C 0.61081(17) 0.75384(15) 1.02149(13) 0.0192(4) Uani 1 1 d .
H3 H 0.5312 0.7665 1.0657 0.023 Uiso 1 1 calc R
C21 C 1.02425(17) 0.59085(15) 0.83118(13) 0.0193(4) Uani 1 1 d .
C18 C 1.16980(18) 0.76901(17) 0.73705(14) 0.0245(4) Uani 1 1 d .
H18 H 1.2196 0.8296 0.7051 0.029 Uiso 1 1 calc R
C5 C 0.81971(17) 0.69970(15) 0.99538(13) 0.0198(4) Uani 1 1 d .
H5 H 0.8834 0.6760 1.0210 0.024 Uiso 1 1 calc R
C16 C 0.97324(16) 0.69894(15) 0.83199(13) 0.0171(4) Uani 1 1 d .
C9 C 0.31406(18) 0.83006(18) 0.91557(14) 0.0262(4) Uani 1 1 d .
H9 H 0.2442 0.7914 0.9290 0.031 Uiso 1 1 calc R
C2 C 0.63293(16) 0.77198(14) 0.91973(13) 0.0170(4) Uani 1 1 d .
C13 C 0.4247(2) 0.64701(18) 0.93814(16) 0.0316(5) Uani 1 1 d .
H13A H 0.5088 0.6171 0.9221 0.047 Uiso 1 1 calc R
H13B H 0.3863 0.6206 0.8991 0.047 Uiso 1 1 calc R
H13C H 0.3804 0.6229 1.0087 0.047 Uiso 1 1 calc R
C8 C 0.42281(17) 0.77075(17) 0.91441(14) 0.0222(4) Uani 1 1 d .
C6 C 0.84281(16) 0.71651(14) 0.89418(13) 0.0168(4) Uani 1 1 d .
C22 C 0.99607(18) 0.90473(16) 0.79624(15) 0.0250(4) Uani 1 1 d .
H22A H 0.9382 0.9253 0.7612 0.038 Uiso 1 1 calc R
H22B H 1.0622 0.9550 0.7672 0.038 Uiso 1 1 calc R
H22C H 0.9548 0.9092 0.8662 0.038 Uiso 1 1 calc R
C19 C 1.22160(18) 0.66314(18) 0.73238(15) 0.0262(4) Uani 1 1 d .
C17 C 1.04686(17) 0.78887(16) 0.78726(14) 0.0205(4) Uani 1 1 d .
C20 C 1.14781(18) 0.57522(17) 0.78000(15) 0.0243(4) Uani 1 1 d .
H20 H 1.1826 0.5025 0.7776 0.029 Uiso 1 1 calc R
C23 C 1.35584(19) 0.6446(2) 0.67981(18) 0.0370(5) Uani 1 1 d .
H23A H 1.3767 0.5656 0.6837 0.056 Uiso 1 1 calc R
H23B H 1.4008 0.6755 0.7112 0.056 Uiso 1 1 calc R
H23C H 1.3772 0.6807 0.6103 0.056 Uiso 1 1 calc R
C29 C 0.64826(16) 0.76619(15) 0.50447(13) 0.0190(4) Uani 1 1 d .
H29 H 0.6174 0.8192 0.4613 0.023 Uiso 1 1 calc R
C28 C 0.65258(16) 0.65556(16) 0.50278(13) 0.0187(4) Uani 1 1 d .
C25 C 0.73410(15) 0.72066(15) 0.63721(12) 0.0152(3) Uani 1 1 d .
C26 C 0.74135(16) 0.60914(15) 0.63031(12) 0.0166(4) Uani 1 1 d .
C30 C 0.68999(16) 0.79852(15) 0.57063(12) 0.0164(4) Uani 1 1 d .
C32 C 0.92579(18) 0.50032(17) 0.65508(14) 0.0238(4) Uani 1 1 d .
C35 C 0.7820(2) 0.33698(17) 0.79087(16) 0.0303(5) Uani 1 1 d .
H35 H 0.7327 0.2822 0.8386 0.036 Uiso 1 1 calc R
C37 C 1.00773(18) 0.58626(18) 0.58172(16) 0.0294(5) Uani 1 1 d .
H37A H 1.0132 0.6439 0.6154 0.044 Uiso 1 1 calc R
H37B H 0.9746 0.6186 0.5293 0.044 Uiso 1 1 calc R
H37C H 1.0887 0.5522 0.5528 0.044 Uiso 1 1 calc R
C34 C 0.9067(2) 0.31947(17) 0.76057(16) 0.0336(5) Uani 1 1 d .
C38 C 0.9648(3) 0.2148(2) 0.8027(2) 0.0502(7) Uani 1 1 d .
H38A H 1.0497 0.2065 0.7603 0.075 Uiso 1 1 calc R
H38B H 0.9216 0.1517 0.8055 0.075 Uiso 1 1 calc R
H38C H 0.9607 0.2184 0.8694 0.075 Uiso 1 1 calc R
C39 C 0.5909(2) 0.44411(19) 0.78328(16) 0.0331(5) Uani 1 1 d .
H39A H 0.5643 0.5221 0.7741 0.050 Uiso 1 1 calc R
H39B H 0.5547 0.4101 0.8529 0.050 Uiso 1 1 calc R
H39C H 0.5651 0.4073 0.7424 0.050 Uiso 1 1 calc R
C36 C 0.72670(19) 0.43304(16) 0.75311(14) 0.0245(4) Uani 1 1 d .
C33 C 0.9768(2) 0.40164(18) 0.69289(16) 0.0313(5) Uani 1 1 d .
H33 H 1.0625 0.3905 0.6715 0.038 Uiso 1 1 calc R
C45 C 0.58787(17) 0.98209(15) 0.61014(13) 0.0190(4) Uani 1 1 d .
C41 C 0.80227(18) 0.97170(17) 0.50999(14) 0.0244(4) Uani 1 1 d .
C44 C 0.59685(19) 1.09281(16) 0.60800(15) 0.0247(4) Uani 1 1 d .
H44 H 0.5266 1.1347 0.6404 0.030 Uiso 1 1 calc R
C48 C 0.46634(17) 0.93232(16) 0.65383(14) 0.0219(4) Uani 1 1 d .
H48A H 0.4464 0.9112 0.6015 0.033 Uiso 1 1 calc R
H48B H 0.4044 0.9862 0.6845 0.033 Uiso 1 1 calc R
H48C H 0.4692 0.8672 0.7039 0.033 Uiso 1 1 calc R
C42 C 0.8062(2) 1.08291(18) 0.50831(16) 0.0308(5) Uani 1 1 d .
H42 H 0.8795 1.1183 0.4710 0.037 Uiso 1 1 calc R
C43 C 0.7060(2) 1.14361(17) 0.55969(17) 0.0300(5) Uani 1 1 d .
C47 C 0.7157(3) 1.26245(18) 0.5623(2) 0.0452(6) Uani 1 1 d .
H47A H 0.6347 1.2954 0.5931 0.068 Uiso 1 1 calc R
H47B H 0.7517 1.3027 0.4947 0.068 Uiso 1 1 calc R
H47C H 0.7668 1.2662 0.6006 0.068 Uiso 1 1 calc R
C40 C 0.69292(17) 0.91948(15) 0.56579(13) 0.0177(4) Uani 1 1 d .
C46 C 0.91138(19) 0.90878(19) 0.45085(15) 0.0316(5) Uani 1 1 d .
H46A H 0.9369 0.8486 0.4955 0.047 Uiso 1 1 calc R
H46B H 0.9776 0.9582 0.4153 0.047 Uiso 1 1 calc R
H46C H 0.8906 0.8786 0.4033 0.047 Uiso 1 1 calc R

loop_
_atom_site_aniso_label
_atom_site_aniso_U_11
_atom_site_aniso_U_22
_atom_site_aniso_U_33
_atom_site_aniso_U_23
_atom_site_aniso_U_13
_atom_site_aniso_U_12
Ge1 0.01702(10) 0.01852(10) 0.01293(9) -0.00121(7) -0.00588(7) -0.00189(7)
Cl1 0.0323(3) 0.0304(3) 0.0126(2) -0.00242(18) -0.00823(19) 0.0048(2)
Cl2 0.0403(3) 0.0334(3) 0.0204(2) -0.0087(2) -0.0151(2) -0.0057(2)
C27 0.0182(9) 0.0189(9) 0.0152(8) -0.0064(7) -0.0023(7) 0.0007(7)
C14 0.0234(11) 0.0568(16) 0.0505(15) -0.0231(12) -0.0187(11) 0.0142(11)
C31 0.0247(10) 0.0174(9) 0.0163(8) -0.0071(7) -0.0076(7) 0.0032(7)
C7 0.0167(9) 0.0235(9) 0.0135(8) -0.0043(7) -0.0051(7) 0.0016(7)
C15 0.0278(11) 0.0210(10) 0.0344(11) -0.0021(8) -0.0156(9) 0.0004(8)
C4 0.0277(10) 0.0203(9) 0.0118(8) -0.0019(7) -0.0072(7) 0.0013(8)
C1 0.0180(9) 0.0140(8) 0.0151(8) -0.0024(7) -0.0058(7) -0.0008(7)
C10 0.0212(10) 0.0418(12) 0.0232(10) -0.0128(9) -0.0115(8) 0.0082(9)
C24 0.0280(10) 0.0212(10) 0.0234(10) -0.0057(8) -0.0118(8) 0.0019(8)
C12 0.0206(9) 0.0249(10) 0.0191(9) -0.0054(8) -0.0092(8) 0.0019(8)
C11 0.0274(10) 0.0251(10) 0.0255(10) -0.0084(8) -0.0144(8) 0.0080(8)
C3 0.0195(9) 0.0203(9) 0.0147(8) -0.0028(7) -0.0033(7) 0.0011(7)
C21 0.0219(9) 0.0214(9) 0.0182(9) -0.0062(7) -0.0106(7) 0.0017(7)
C18 0.0216(10) 0.0309(11) 0.0230(10) -0.0061(8) -0.0076(8) -0.0068(8)
C5 0.0215(9) 0.0207(9) 0.0189(9) -0.0036(7) -0.0110(8) 0.0048(7)
C16 0.0164(9) 0.0222(9) 0.0149(8) -0.0049(7) -0.0080(7) 0.0019(7)
C9 0.0179(9) 0.0419(12) 0.0203(9) -0.0078(9) -0.0064(8) -0.0037(9)
C2 0.0197(9) 0.0153(8) 0.0169(8) -0.0023(7) -0.0076(7) -0.0015(7)
C13 0.0343(12) 0.0309(12) 0.0306(11) -0.0033(9) -0.0114(9) -0.0093(9)
C8 0.0215(10) 0.0287(10) 0.0164(9) -0.0054(8) -0.0053(7) -0.0027(8)
C6 0.0187(9) 0.0152(8) 0.0163(8) -0.0037(7) -0.0060(7) 0.0011(7)
C22 0.0259(10) 0.0216(10) 0.0299(11) -0.0047(8) -0.0119(9) -0.0028(8)
C19 0.0186(10) 0.0388(12) 0.0251(10) -0.0153(9) -0.0080(8) 0.0023(8)
C17 0.0224(10) 0.0233(10) 0.0190(9) -0.0058(8) -0.0099(8) -0.0007(8)
C20 0.0238(10) 0.0259(10) 0.0274(10) -0.0122(8) -0.0125(8) 0.0071(8)
C23 0.0188(10) 0.0533(15) 0.0412(13) -0.0238(12) -0.0058(9) 0.0024(10)
C29 0.0184(9) 0.0233(10) 0.0141(8) -0.0007(7) -0.0061(7) -0.0009(7)
C28 0.0184(9) 0.0278(10) 0.0114(8) -0.0071(7) -0.0043(7) -0.0033(8)
C25 0.0123(8) 0.0201(9) 0.0112(8) -0.0027(7) -0.0017(6) -0.0016(7)
C26 0.0140(8) 0.0201(9) 0.0111(8) -0.0026(7) 0.0002(7) 0.0004(7)
C30 0.0145(8) 0.0196(9) 0.0123(8) -0.0021(7) -0.0012(7) -0.0022(7)
C32 0.0258(10) 0.0273(10) 0.0201(9) -0.0114(8) -0.0085(8) 0.0065(8)
C35 0.0510(14) 0.0182(10) 0.0260(10) -0.0032(8) -0.0192(10) -0.0010(9)
C37 0.0188(10) 0.0370(12) 0.0288(11) -0.0102(9) -0.0045(8) 0.0061(9)
C34 0.0552(15) 0.0214(10) 0.0308(11) -0.0121(9) -0.0241(11) 0.0146(10)
C38 0.078(2) 0.0297(13) 0.0486(15) -0.0124(11) -0.0350(15) 0.0246(13)
C39 0.0331(12) 0.0335(12) 0.0264(11) 0.0050(9) -0.0063(9) -0.0100(10)
C36 0.0339(11) 0.0209(10) 0.0204(9) -0.0051(8) -0.0109(8) -0.0001(8)
C33 0.0333(12) 0.0356(12) 0.0294(11) -0.0179(9) -0.0157(9) 0.0175(10)
C45 0.0250(10) 0.0188(9) 0.0166(8) 0.0008(7) -0.0129(8) -0.0028(7)
C41 0.0255(10) 0.0274(10) 0.0200(9) 0.0052(8) -0.0115(8) -0.0062(8)
C44 0.0336(11) 0.0186(9) 0.0278(10) -0.0028(8) -0.0191(9) 0.0009(8)
C48 0.0219(10) 0.0222(10) 0.0227(9) -0.0059(8) -0.0080(8) -0.0009(8)
C42 0.0335(12) 0.0282(11) 0.0332(11) 0.0114(9) -0.0198(10) -0.0148(9)
C43 0.0415(13) 0.0187(10) 0.0380(12) 0.0038(9) -0.0264(10) -0.0083(9)
C47 0.0588(16) 0.0222(11) 0.0675(18) 0.0021(11) -0.0394(15) -0.0131(11)
C40 0.0215(9) 0.0186(9) 0.0139(8) 0.0015(7) -0.0093(7) -0.0030(7)
C46 0.0248(11) 0.0410(13) 0.0226(10) 0.0058(9) -0.0049(8) -0.0093(9)

loop_
_atom_type_symbol
_atom_type_description
_atom_type_scat_dispersion_real
_atom_type_scat_dispersion_imag
_atom_type_scat_source
C C 0.0033 0.0016 'International Tables Vol C Tables 4.2.6.8 and 6.1.1.4'
H H 0.0000 0.0000 'International Tables Vol C Tables 4.2.6.8 and 6.1.1.4'
O O 0.0106 0.0060 'International Tables Vol C Tables 4.2.6.8 and 6.1.1.4'
P P 0.1023 0.0942 'International Tables Vol C Tables 4.2.6.8 and 6.1.1.4'
Ge Ge 0.1547 1.8001 'International Tables Vol C Tables 4.2.6.8 and 6.1.1.4'
Cl Cl 0.1484 0.1585 'International Tables Vol C Tables 4.2.6.8 and 6.1.1.4'

loop_
_geom_angle_atom_site_label_1
_geom_angle_atom_site_label_2
_geom_angle_atom_site_label_3
_geom_angle
C25 Ge1 C1 112.64(7)
C28 C27 C26 120.37(17)
C28 C27 H27 119.8
C26 C27 H27 119.8
C10 C14 H14A 109.5
C10 C14 H14B 109.5
H14A C14 H14B 109.5
C10 C14 H14C 109.5
H14A C14 H14C 109.5
H14B C14 H14C 109.5
C36 C31 C32 119.53(18)
C36 C31 C26 119.32(17)
C32 C31 C26 120.15(17)
C8 C7 C12 119.85(17)
C8 C7 C2 120.71(17)
C12 C7 C2 117.73(16)
C12 C15 H15A 109.5
C12 C15 H15B 109.5
H15A C15 H15B 109.5
C12 C15 H15C 109.5
H15A C15 H15C 109.5
H15B C15 H15C 109.5
C3 C4 C5 120.66(17)
C3 C4 Cl1 120.17(14)
C5 C4 Cl1 119.13(14)
C2 C1 C6 117.08(16)
C2 C1 Ge1 129.39(13)
C6 C1 Ge1 111.83(12)
C9 C10 C11 118.45(18)
C9 C10 C14 121.8(2)
C11 C10 C14 119.7(2)
C21 C24 H24A 109.5
C21 C24 H24B 109.5
H24A C24 H24B 109.5
C21 C24 H24C 109.5
H24A C24 H24C 109.5
H24B C24 H24C 109.5
C11 C12 C7 118.88(18)
C11 C12 C15 119.44(18)
C7 C12 C15 121.60(17)
C12 C11 C10 121.98(19)
C12 C11 H11 119.0
C10 C11 H11 119.0
C4 C3 C2 120.76(17)
C4 C3 H3 119.6
C2 C3 H3 119.6
C20 C21 C16 118.55(18)
C20 C21 C24 120.54(17)
C16 C21 C24 120.84(17)
C19 C18 C17 121.83(19)
C19 C18 H18 119.1
C17 C18 H18 119.1
C4 C5 C6 119.20(17)
C4 C5 H5 120.4
C6 C5 H5 120.4
C17 C16 C21 120.47(17)
C17 C16 C6 120.11(16)
C21 C16 C6 118.78(16)
C10 C9 C8 121.63(19)
C10 C9 H9 119.2
C8 C9 H9 119.2
C3 C2 C1 120.23(16)
C3 C2 C7 112.33(16)
C1 C2 C7 126.98(16)
C8 C13 H13A 109.5
C8 C13 H13B 109.5
H13A C13 H13B 109.5
C8 C13 H13C 109.5
H13A C13 H13C 109.5
H13B C13 H13C 109.5
C9 C8 C7 119.08(18)
C9 C8 C13 118.96(18)
C7 C8 C13 121.94(18)
C5 C6 C1 121.96(16)
C5 C6 C16 115.06(16)
C1 C6 C16 122.97(15)
C17 C22 H22A 109.5
C17 C22 H22B 109.5
H22A C22 H22B 109.5
C17 C22 H22C 109.5
H22A C22 H22C 109.5
H22B C22 H22C 109.5
C18 C19 C20 118.47(18)
C18 C19 C23 120.4(2)
C20 C19 C23 121.1(2)
C18 C17 C16 118.72(18)
C18 C17 C22 120.02(18)
C16 C17 C22 121.22(17)
C19 C20 C21 121.85(18)
C19 C20 H20 119.1
C21 C20 H20 119.1
C19 C23 H23A 109.5
C19 C23 H23B 109.5
H23A C23 H23B 109.5
C19 C23 H23C 109.5
H23A C23 H23C 109.5
H23B C23 H23C 109.5
C28 C29 C30 118.75(17)
C28 C29 H29 120.6
C30 C29 H29 120.6
C27 C28 C29 121.41(16)
C27 C28 Cl2 118.92(14)
C29 C28 Cl2 119.65(14)
C26 C25 C30 117.71(16)
C26 C25 Ge1 128.14(13)
C30 C25 Ge1 112.11(13)
C27 C26 C25 120.03(16)
C27 C26 C31 113.75(16)
C25 C26 C31 126.13(16)
C29 C30 C25 121.60(17)
C29 C30 C40 117.66(16)
C25 C30 C40 120.66(15)
C33 C32 C31 118.9(2)
C33 C32 C37 119.34(19)
C31 C32 C37 121.75(18)
C34 C35 C36 121.8(2)
C34 C35 H35 119.1
C36 C35 H35 119.1
C32 C37 H37A 109.5
C32 C37 H37B 109.5
H37A C37 H37B 109.5
C32 C37 H37C 109.5
H37A C37 H37C 109.5
H37B C37 H37C 109.5
C35 C34 C33 118.13(19)
C35 C34 C38 120.9(2)
C33 C34 C38 120.9(2)
C34 C38 H38A 109.5
C34 C38 H38B 109.5
H38A C38 H38B 109.5
C34 C38 H38C 109.5
H38A C38 H38C 109.5
H38B C38 H38C 109.5
C36 C39 H39A 109.5
C36 C39 H39B 109.5
H39A C39 H39B 109.5
C36 C39 H39C 109.5
H39A C39 H39C 109.5
H39B C39 H39C 109.5
C35 C36 C31 119.4(2)
C35 C36 C39 119.41(19)
C31 C36 C39 121.14(18)
C34 C33 C32 122.2(2)
C34 C33 H33 118.9
C32 C33 H33 118.9
C44 C45 C40 118.92(18)
C44 C45 C48 120.41(18)
C40 C45 C48 120.57(16)
C42 C41 C40 118.80(19)
C42 C41 C46 120.61(19)
C40 C41 C46 120.56(18)
C43 C44 C45 121.7(2)
C43 C44 H44 119.2
C45 C44 H44 119.2
C45 C48 H48A 109.5
C45 C48 H48B 109.5
H48A C48 H48B 109.5
C45 C48 H48C 109.5
H48A C48 H48C 109.5
H48B C48 H48C 109.5
C43 C42 C41 121.82(19)
C43 C42 H42 119.1
C41 C42 H42 119.1
C42 C43 C44 118.45(19)
C42 C43 C47 120.5(2)
C44 C43 C47 121.1(2)
C43 C47 H47A 109.5
C43 C47 H47B 109.5
H47A C47 H47B 109.5
C43 C47 H47C 109.5
H47A C47 H47C 109.5
H47B C47 H47C 109.5
C45 C40 C41 119.82(17)
C45 C40 C30 121.26(16)
C41 C40 C30 118.79(17)
C41 C46 H46A 109.5
C41 C46 H46B 109.5
H46A C46 H46B 109.5
C41 C46 H46C 109.5
H46A C46 H46C 109.5
H46B C46 H46C 109.5

loop_
_geom_bond_atom_site_label_1
_geom_bond_atom_site_label_2
_geom_bond_distance
Ge1 C25 2.0211(17)
Ge1 C1 2.0276(17)
Cl1 C4 1.7445(18)
Cl2 C28 1.7426(18)
C27 C28 1.377(3)
C27 C26 1.399(3)
C27 H27 0.9500
C14 C10 1.515(3)
C14 H14A 0.9800
C14 H14B 0.9800
C14 H14C 0.9800
C31 C36 1.403(3)
C31 C32 1.406(3)
C31 C26 1.504(2)
C7 C8 1.404(3)
C7 C12 1.409(3)
C7 C2 1.500(2)
C15 C12 1.515(3)
C15 H15A 0.9800
C15 H15B 0.9800
C15 H15C 0.9800
C4 C3 1.375(3)
C4 C5 1.381(3)
C1 C2 1.410(2)
C1 C6 1.415(2)
C10 C9 1.381(3)
C10 C11 1.391(3)
C24 C21 1.507(3)
C24 H24A 0.9800
C24 H24B 0.9800
C24 H24C 0.9800
C12 C11 1.387(3)
C11 H11 0.9500
C3 C2 1.401(2)
C3 H3 0.9500
C21 C20 1.394(3)
C21 C16 1.406(3)
C18 C19 1.388(3)
C18 C17 1.393(3)
C18 H18 0.9500
C5 C6 1.391(2)
C5 H5 0.9500
C16 C17 1.405(3)
C16 C6 1.501(2)
C9 C8 1.398(3)
C9 H9 0.9500
C13 C8 1.507(3)
C13 H13A 0.9800
C13 H13B 0.9800
C13 H13C 0.9800
C22 C17 1.508(3)
C22 H22A 0.9800
C22 H22B 0.9800
C22 H22C 0.9800
C19 C20 1.391(3)
C19 C23 1.509(3)
C20 H20 0.9500
C23 H23A 0.9800
C23 H23B 0.9800
C23 H23C 0.9800
C29 C28 1.381(3)
C29 C30 1.392(3)
C29 H29 0.9500
C25 C26 1.407(2)
C25 C30 1.418(2)
C30 C40 1.501(2)
C32 C33 1.396(3)
C32 C37 1.507(3)
C35 C34 1.383(3)
C35 C36 1.397(3)
C35 H35 0.9500
C37 H37A 0.9800
C37 H37B 0.9800
C37 H37C 0.9800
C34 C33 1.385(3)
C34 C38 1.514(3)
C38 H38A 0.9800
C38 H38B 0.9800
C38 H38C 0.9800
C39 C36 1.504(3)
C39 H39A 0.9800
C39 H39B 0.9800
C39 H39C 0.9800
C33 H33 0.9500
C45 C44 1.393(3)
C45 C40 1.404(3)
C45 C48 1.505(3)
C41 C42 1.390(3)
C41 C40 1.413(3)
C41 C46 1.507(3)
C44 C43 1.390(3)
C44 H44 0.9500
C48 H48A 0.9800
C48 H48B 0.9800
C48 H48C 0.9800
C42 C43 1.388(3)
C42 H42 0.9500
C43 C47 1.513(3)
C47 H47A 0.9800
C47 H47B 0.9800
C47 H47C 0.9800
C46 H46A 0.9800
C46 H46B 0.9800
C46 H46C 0.9800

loop_
_geom_torsion_atom_site_label_1
_geom_torsion_atom_site_label_2
_geom_torsion_atom_site_label_3
_geom_torsion_atom_site_label_4
_geom_torsion
C25 Ge1 C1 C2 -64.39(18)
C25 Ge1 C1 C6 131.14(13)
C8 C7 C12 C11 3.0(3)
C2 C7 C12 C11 -162.22(17)
C8 C7 C12 C15 179.89(17)
C2 C7 C12 C15 14.7(3)
C7 C12 C11 C10 -0.2(3)
C15 C12 C11 C10 -177.21(18)
C9 C10 C11 C12 -2.9(3)
C14 C10 C11 C12 177.33(19)
C5 C4 C3 C2 0.5(3)
Cl1 C4 C3 C2 177.86(14)
C3 C4 C5 C6 -1.0(3)
Cl1 C4 C5 C6 -178.41(14)
C20 C21 C16 C17 -3.8(3)
C24 C21 C16 C17 173.12(17)
C20 C21 C16 C6 -174.70(16)
C24 C21 C16 C6 2.3(3)
C11 C10 C9 C8 3.3(3)
C14 C10 C9 C8 -176.93(19)
C4 C3 C2 C1 2.1(3)
C4 C3 C2 C7 -170.56(17)
C6 C1 C2 C3 -4.0(3)
Ge1 C1 C2 C3 -167.78(14)
C6 C1 C2 C7 167.53(17)
Ge1 C1 C2 C7 3.7(3)
C8 C7 C2 C3 -73.7(2)
C12 C7 C2 C3 91.4(2)
C8 C7 C2 C1 114.2(2)
C12 C7 C2 C1 -80.7(2)
C10 C9 C8 C7 -0.6(3)
C10 C9 C8 C13 177.82(18)
C12 C7 C8 C9 -2.6(3)
C2 C7 C8 C9 162.16(17)
C12 C7 C8 C13 179.06(17)
C2 C7 C8 C13 -16.2(3)
C4 C5 C6 C1 -1.1(3)
C4 C5 C6 C16 177.60(17)
C2 C1 C6 C5 3.5(3)
Ge1 C1 C6 C5 170.09(14)
C2 C1 C6 C16 -175.05(16)
Ge1 C1 C6 C16 -8.5(2)
C17 C16 C6 C5 -96.6(2)
C21 C16 C6 C5 74.3(2)
C17 C16 C6 C1 82.0(2)
C21 C16 C6 C1 -107.1(2)
C17 C18 C19 C20 -0.4(3)
C17 C18 C19 C23 -178.23(19)
C19 C18 C17 C16 -1.7(3)
C19 C18 C17 C22 175.89(18)
C21 C16 C17 C18 3.9(3)
C6 C16 C17 C18 174.60(16)
C21 C16 C17 C22 -173.72(17)
C6 C16 C17 C22 -3.0(3)
C18 C19 C20 C21 0.4(3)
C23 C19 C20 C21 178.23(19)
C16 C21 C20 C19 1.7(3)
C24 C21 C20 C19 -175.30(18)
C26 C27 C28 C29 0.7(3)
C26 C27 C28 Cl2 179.06(13)
C30 C29 C28 C27 -1.0(3)
C30 C29 C28 Cl2 -179.30(13)
C1 Ge1 C25 C26 -70.17(17)
C1 Ge1 C25 C30 126.64(12)
C28 C27 C26 C25 1.9(3)
C28 C27 C26 C31 -174.72(16)
C30 C25 C26 C27 -4.0(2)
Ge1 C25 C26 C27 -166.38(13)
C30 C25 C26 C31 172.13(16)
Ge1 C25 C26 C31 9.7(3)
C36 C31 C26 C27 -67.5(2)
C32 C31 C26 C27 101.1(2)
C36 C31 C26 C25 116.2(2)
C32 C31 C26 C25 -75.3(2)
C28 C29 C30 C25 -1.3(3)
C28 C29 C30 C40 175.55(16)
C26 C25 C30 C29 3.8(3)
Ge1 C25 C30 C29 168.90(14)
C26 C25 C30 C40 -173.02(16)
Ge1 C25 C30 C40 -7.9(2)
C36 C31 C32 C33 1.4(3)
C26 C31 C32 C33 -167.07(17)
C36 C31 C32 C37 179.86(18)
C26 C31 C32 C37 11.3(3)
C36 C35 C34 C33 1.7(3)
C36 C35 C34 C38 179.9(2)
C34 C35 C36 C31 -1.9(3)
C34 C35 C36 C39 175.63(19)
C32 C31 C36 C35 0.3(3)
C26 C31 C36 C35 168.88(17)
C32 C31 C36 C39 -177.22(18)
C26 C31 C36 C39 -8.6(3)
C35 C34 C33 C32 0.1(3)
C38 C34 C33 C32 -178.1(2)
C31 C32 C33 C34 -1.7(3)
C37 C32 C33 C34 179.89(19)
C40 C45 C44 C43 2.7(3)
C48 C45 C44 C43 -173.65(18)
C40 C41 C42 C43 -0.1(3)
C46 C41 C42 C43 178.04(19)
C41 C42 C43 C44 -4.7(3)
C41 C42 C43 C47 175.6(2)
C45 C44 C43 C42 3.4(3)
C45 C44 C43 C47 -176.97(19)
C44 C45 C40 C41 -7.5(3)
C48 C45 C40 C41 168.81(17)
C44 C45 C40 C30 176.62(16)
C48 C45 C40 C30 -7.1(3)
C42 C41 C40 C45 6.2(3)
C46 C41 C40 C45 -171.86(17)
C42 C41 C40 C30 -177.77(17)
C46 C41 C40 C30 4.1(3)
C29 C30 C40 C45 80.4(2)
C25 C30 C40 C45 -102.7(2)
C29 C30 C40 C41 -95.5(2)
C25 C30 C40 C41 81.4(2)
